data_7027247
loop_
_publ_author_name
'Gibson, Vernon C.'
'Newton, Claire'
'Redshaw, Carl'
'Solan, Gregory A.'
'White, Andrew J. P.'
'Williams, David J.'

_publ_section_title
;
 Chromium ethylene polymerisation catalysts bearing reduced Schiff-base
 N,O-chelate ligands
;
_journal_issue 6
_journal_name_full 'Journal of the Chemical Society, Dalton Transactions'
_journal_page_first 827
_journal_paper_doi 10.1039/a900118b
_journal_year 1999
_chemical_formula_sum 'C46 H64 Cr N2 O2'
_chemical_formula_weight 728.99
_chemical_name_systematic
; 
 ? 
;
_space_group_IT_number 15
_symmetry_cell_setting monoclinic
_symmetry_space_group_name_Hall '-I 2ya'
_symmetry_space_group_name_H-M 'I 1 2/a 1'
_atom_sites_solution_hydrogens geom
_atom_sites_solution_primary direct
_atom_sites_solution_secondary difmap
_audit_creation_method SHELXL
_cell_angle_alpha 90.00
_cell_angle_beta 102.73(2)
_cell_angle_gamma 90.00
_cell_formula_units_Z 4
_cell_length_a 13.645(5)
_cell_length_b 18.382(4)
_cell_length_c 17.243(8)
_cell_measurement_reflns_used 21
_cell_measurement_temperature 203(2)
_cell_measurement_theta_max 12.54
_cell_measurement_theta_min 4.92
_cell_volume 4219(3)
_computing_cell_refinement 'Siemens XSCANS'
_computing_data_collection 'Siemens XSCANS'
_computing_data_reduction 'Siemens SHELXTL'
_computing_molecular_graphics 'Siemens SHELXTL'
_computing_publication_material 'Siemens SHELXTL'
_computing_structure_refinement 'SHELXL-93 (Sheldrick, 1993)'
_computing_structure_solution 'SHELXS-86 (Sheldrick, 1990)'
_diffrn_ambient_temperature 203(2)
_diffrn_measurement_device 'Siemens P4'
_diffrn_measurement_method '\w scans'
_diffrn_radiation_monochromator graphite
_diffrn_radiation_source 'fine-focus sealed tube'
_diffrn_radiation_type MoK\a
_diffrn_radiation_wavelength 0.71073
_diffrn_reflns_av_R_equivalents 0.0343
_diffrn_reflns_av_sigmaI/netI 0.0906
_diffrn_reflns_limit_h_max 16
_diffrn_reflns_limit_h_min -14
_diffrn_reflns_limit_k_max 21
_diffrn_reflns_limit_k_min 0
_diffrn_reflns_limit_l_max 20
_diffrn_reflns_limit_l_min -14
_diffrn_reflns_number 3778
_diffrn_reflns_theta_max 25.00
_diffrn_reflns_theta_min 1.89
_diffrn_standards_decay_% 9.17
_diffrn_standards_interval_count 97
_diffrn_standards_number 3
_exptl_absorpt_coefficient_mu 0.308
_exptl_absorpt_correction_type none
_exptl_crystal_colour Red
_exptl_crystal_density_diffrn 1.148
_exptl_crystal_description blocks
_exptl_crystal_F_000 1576
_exptl_crystal_size_max 0.50
_exptl_crystal_size_mid 0.43
_exptl_crystal_size_min 0.37
_refine_diff_density_max 0.330
_refine_diff_density_min -0.345
_refine_diff_density_rms 0.056
_refine_ls_extinction_method none
_refine_ls_goodness_of_fit_all 1.041
_refine_ls_goodness_of_fit_obs 1.097
_refine_ls_matrix_type full
_refine_ls_number_parameters 235
_refine_ls_number_reflns 3669
_refine_ls_number_restraints 1
_refine_ls_restrained_S_all 1.041
_refine_ls_restrained_S_obs 1.097
_refine_ls_R_factor_all 0.1238
_refine_ls_R_factor_obs 0.0603
_refine_ls_shift/esd_max 0.001
_refine_ls_shift/esd_mean 0.000
_refine_ls_structure_factor_coef Fsqd
_refine_ls_weighting_details 'w=1/[\s^2^(Fo^2^)+(0.0626P)^2^+0.2976P] where P=(Fo^2^+2Fc^2^)/3'
_refine_ls_weighting_scheme calc
_refine_ls_wR_factor_all 0.1580
_refine_ls_wR_factor_obs 0.1253
_reflns_number_observed 2158
_reflns_number_total 3669
_reflns_observed_criterion >2sigma(I)
_cod_data_source_file 900118bsup1.cif
_cod_data_source_block VG9741
_cod_depositor_comments
;
The following automatic conversions were performed:

'_symmetry_cell_setting' value 'Monoclinic' changed to 'monoclinic'
according to /home/saulius/struct/CIF-dictionaries/cif_core.dic
dictionary named 'cif_core.dic' version 2.4.2 from 2011-04-26.

Automatic conversion script
Id: cif_fix_values 1891 2012-01-12 08:04:46Z andrius 

The following automatic conversions were performed:

'_refine_ls_weighting_scheme' value 'calc
w=1/[\s^2^(Fo^2^)+(0.0626P)^2^+0.2976P] where P=(Fo^2^+2Fc^2^)/3' was
changed to 'calc'. New tag '_refine_ls_weighting_details' was
created. The value of the new tag was set to
'w=1/[\s^2^(Fo^2^)+(0.0626P)^2^+0.2976P] where P=(Fo^2^+2Fc^2^)/3'.

Automatic conversion script
Id: cif_fix_values 3143 2015-03-26 13:38:13Z robertas 
;
_cod_original_cell_volume 4218.8(25)
_cod_original_sg_symbol_H-M I2/a
_cod_original_formula_sum 'C46 H64 N2 O2 Cr'
_cod_database_code 7027247

loop_
_symmetry_equiv_pos_as_xyz
'x, y, z'
'-x+1/2, y, -z'
'x+1/2, y+1/2, z+1/2'
'-x+1, y+1/2, -z+1/2'
'-x, -y, -z'
'x-1/2, -y, z'
'-x+1/2, -y+1/2, -z+1/2'
'x, -y+1/2, z+1/2'

loop_
_atom_site_aniso_label
_atom_site_aniso_U_11
_atom_site_aniso_U_22
_atom_site_aniso_U_33
_atom_site_aniso_U_23
_atom_site_aniso_U_13
_atom_site_aniso_U_12
Cr 0.0331(5) 0.0219(4) 0.0614(7) 0.000 -0.0230(4) 0.000
N 0.027(2) 0.029(2) 0.035(2) 0.0052(14) 0.0010(13) 0.0019(12)
O 0.0357(15) 0.0279(14) 0.041(2) 0.0053(11) -0.0111(12) 0.0000(10)
C1 0.032(2) 0.046(2) 0.057(3) 0.020(2) -0.012(2) -0.009(2)
C2 0.026(2) 0.032(2) 0.036(2) 0.011(2) -0.0031(15) -0.002(2)
C3 0.021(2) 0.029(2) 0.038(2) 0.006(2) -0.0013(15) 0.0019(13)
C4 0.023(2) 0.030(2) 0.042(2) 0.005(2) 0.0058(15) 0.0023(14)
C5 0.032(2) 0.031(2) 0.033(2) 0.005(2) 0.0051(15) 0.0051(15)
C6 0.032(2) 0.034(2) 0.031(2) 0.003(2) 0.004(2) 0.004(2)
C7 0.025(2) 0.027(2) 0.038(2) 0.003(2) 0.0002(15) -0.0020(13)
C8 0.029(2) 0.028(2) 0.043(2) 0.007(2) 0.007(2) -0.0014(14)
C9 0.031(2) 0.041(2) 0.074(3) 0.001(2) 0.012(2) -0.005(2)
C10 0.038(2) 0.030(2) 0.051(3) 0.004(2) 0.003(2) 0.000(2)
C11 0.056(3) 0.032(2) 0.055(3) 0.013(2) 0.004(2) -0.006(2)
C12 0.049(2) 0.037(2) 0.029(2) 0.004(2) -0.002(2) 0.002(2)
C13 0.047(3) 0.072(3) 0.037(2) -0.002(2) -0.011(2) 0.005(2)
C14 0.085(4) 0.053(3) 0.037(3) 0.000(2) 0.014(2) -0.002(3)
C15 0.087(4) 0.048(3) 0.039(3) -0.006(2) -0.006(3) -0.017(3)
C16 0.027(2) 0.027(2) 0.033(2) 0.006(2) -0.0004(15) -0.0042(13)
C17 0.037(2) 0.031(2) 0.064(3) 0.003(2) -0.010(2) -0.003(2)
C18 0.051(3) 0.039(3) 0.115(5) 0.032(3) -0.006(3) -0.006(2)
C19 0.046(3) 0.085(4) 0.100(5) 0.064(4) 0.005(3) 0.001(3)
C20 0.041(3) 0.118(5) 0.037(3) 0.032(3) 0.004(2) 0.017(3)
C21 0.022(2) 0.055(2) 0.033(2) 0.001(2) 0.0007(15) 0.008(2)
C22 0.083(4) 0.050(3) 0.088(5) -0.034(3) -0.025(3) 0.006(3)
C23 0.051(3) 0.069(3) 0.083(4) -0.046(3) -0.018(3) 0.015(2)

loop_
_atom_site_label
_atom_site_type_symbol
_atom_site_fract_x
_atom_site_fract_y
_atom_site_fract_z
_atom_site_U_iso_or_equiv
_atom_site_thermal_displace_type
_atom_site_occupancy
_atom_site_calc_flag
_atom_site_refinement_flags
Cr Cr 0.2500 0.04531(5) 0.5000 0.0440(3) Uani 1 d S
N N 0.3609(2) 0.1259(2) 0.5305(2) 0.0312(7) Uani 1 d D
H H 0.3470(35) 0.1482(24) 0.5733(17) 0.052(15) Uiso 1 d D
O O 0.3452(2) -0.02770(13) 0.5458(2) 0.0379(7) Uani 1 d .
C1 C 0.4617(3) 0.0974(2) 0.5631(3) 0.0484(12) Uani 1 d .
H1A H 0.5073(3) 0.1381(2) 0.5812(3) 0.058 Uiso 1 calc R
H1B H 0.4858(3) 0.0720(2) 0.5209(3) 0.058 Uiso 1 calc R
C2 C 0.4647(3) 0.0463(2) 0.6308(2) 0.0329(8) Uani 1 d .
C3 C 0.4085(3) -0.0186(2) 0.6161(2) 0.0305(8) Uani 1 d .
C4 C 0.4197(3) -0.0720(2) 0.6767(2) 0.0318(8) Uani 1 d .
C5 C 0.4841(3) -0.0555(2) 0.7492(2) 0.0325(8) Uani 1 d .
H5A H 0.4926(3) -0.0908(2) 0.7895(2) 0.039 Uiso 1 calc R
C6 C 0.5369(3) 0.0098(2) 0.7662(2) 0.0329(8) Uani 1 d .
C7 C 0.5261(3) 0.0604(2) 0.7060(2) 0.0311(8) Uani 1 d .
H7A H 0.5604(3) 0.1050(2) 0.7153(2) 0.037 Uiso 1 calc R
C8 C 0.3604(3) -0.1436(2) 0.6620(3) 0.0336(9) Uani 1 d .
C9 C 0.2472(3) -0.1263(2) 0.6486(3) 0.0490(12) Uani 1 d .
H9A H 0.2343(3) -0.1008(2) 0.6945(3) 0.073 Uiso 1 calc R
H9B H 0.2091(3) -0.1713(2) 0.6410(3) 0.073 Uiso 1 calc R
H9C H 0.2271(3) -0.0960(2) 0.6017(3) 0.073 Uiso 1 calc R
C10 C 0.3803(3) -0.1840(2) 0.5892(3) 0.0405(10) Uani 1 d .
H10A H 0.3640(3) -0.1525(2) 0.5430(3) 0.061 Uiso 1 calc R
H10B H 0.3390(3) -0.2274(2) 0.5797(3) 0.061 Uiso 1 calc R
H10C H 0.4506(3) -0.1976(2) 0.5987(3) 0.061 Uiso 1 calc R
C11 C 0.3872(4) -0.1955(2) 0.7332(3) 0.0491(12) Uani 1 d .
H11A H 0.3753(4) -0.1714(2) 0.7804(3) 0.074 Uiso 1 calc R
H11B H 0.4575(4) -0.2090(2) 0.7417(3) 0.074 Uiso 1 calc R
H11C H 0.3458(4) -0.2388(2) 0.7227(3) 0.074 Uiso 1 calc R
C12 C 0.6052(3) 0.0225(2) 0.8488(2) 0.0400(10) Uani 1 d .
C13 C 0.6971(4) -0.0271(3) 0.8589(3) 0.0550(13) Uani 1 d .
H13A H 0.7332(4) -0.0165(3) 0.8176(3) 0.083 Uiso 1 calc R
H13B H 0.6755(4) -0.0775(3) 0.8548(3) 0.083 Uiso 1 calc R
H13C H 0.7409(4) -0.0188(3) 0.9106(3) 0.083 Uiso 1 calc R
C14 C 0.5487(4) 0.0055(3) 0.9140(3) 0.0582(13) Uani 1 d .
H14A H 0.4904(4) 0.0369(3) 0.9079(3) 0.087 Uiso 1 calc R
H14B H 0.5927(4) 0.0138(3) 0.9657(3) 0.087 Uiso 1 calc R
H14C H 0.5273(4) -0.0449(3) 0.9098(3) 0.087 Uiso 1 calc R
C15 C 0.6404(4) 0.1018(3) 0.8610(3) 0.0609(15) Uani 1 d .
H15A H 0.6768(4) 0.1150(3) 0.8206(3) 0.091 Uiso 1 calc R
H15B H 0.6842(4) 0.1072(3) 0.9132(3) 0.091 Uiso 1 calc R
H15C H 0.5825(4) 0.1334(3) 0.8568(3) 0.091 Uiso 1 calc R
C16 C 0.3594(3) 0.1805(2) 0.4702(2) 0.0301(8) Uani 1 d .
C17 C 0.3797(3) 0.2532(2) 0.4916(3) 0.0470(12) Uani 1 d .
C18 C 0.3778(4) 0.3027(3) 0.4301(4) 0.072(2) Uani 1 d .
H18A H 0.3905(4) 0.3521(3) 0.4425(4) 0.086 Uiso 1 calc R
C19 C 0.3581(4) 0.2814(4) 0.3525(4) 0.079(2) Uani 1 d .
H19A H 0.3583(4) 0.3159(4) 0.3122(4) 0.095 Uiso 1 calc R
C20 C 0.3377(4) 0.2089(4) 0.3328(3) 0.066(2) Uani 1 d .
H20A H 0.3236(4) 0.1948(4) 0.2791(3) 0.079 Uiso 1 calc R
C21 C 0.3379(3) 0.1574(2) 0.3912(2) 0.0374(9) Uani 1 d .
C22 C 0.4008(5) 0.2783(3) 0.5769(4) 0.081(2) Uani 1 d .
H22A H 0.4165(5) 0.3298(3) 0.5794(4) 0.121 Uiso 1 d R
H22B H 0.4575(5) 0.2513(3) 0.6076(4) 0.121 Uiso 1 d R
H22C H 0.3421(5) 0.2698(3) 0.5988(4) 0.121 Uiso 1 d R
C23 C 0.3153(4) 0.0796(3) 0.3722(4) 0.072(2) Uani 1 d .
H23A H 0.2431(4) 0.0728(3) 0.3566(4) 0.109 Uiso 1 d R
H23B H 0.3422(4) 0.0501(3) 0.4186(4) 0.109 Uiso 1 d R
H23C H 0.3457(4) 0.0649(3) 0.3288(4) 0.109 Uiso 1 d R

loop_
_atom_type_symbol
_atom_type_description
_atom_type_scat_dispersion_real
_atom_type_scat_dispersion_imag
_atom_type_scat_source
C C 0.0033 0.0016 'International Tables Vol C Tables 4.2.6.8 and 6.1.1.4'
H H 0.0000 0.0000 'International Tables Vol C Tables 4.2.6.8 and 6.1.1.4'
N N 0.0061 0.0033 'International Tables Vol C Tables 4.2.6.8 and 6.1.1.4'
O O 0.0106 0.0060 'International Tables Vol C Tables 4.2.6.8 and 6.1.1.4'
Cr Cr 0.3209 0.6236 'International Tables Vol C Tables 4.2.6.8 and 6.1.1.4'

loop_
_geom_angle_atom_site_label_1
_geom_angle_atom_site_label_2
_geom_angle_atom_site_label_3
_geom_angle
_geom_angle_site_symmetry_1
_geom_angle_site_symmetry_3
O Cr O 90.9(2) 2_556 .
O Cr N 169.93(14) 2_556 .
O Cr N 90.28(11) . .
O Cr N 90.28(11) 2_556 2_556
O Cr N 169.93(14) . 2_556
N Cr N 90.3(2) . 2_556
C16 N C1 112.9(3) . .
C16 N Cr 114.5(2) . .
C1 N Cr 114.1(2) . .
C3 O Cr 122.1(2) . .
N C1 C2 112.8(4) . .
C7 C2 C3 120.8(3) . .
C7 C2 C1 120.9(3) . .
C3 C2 C1 118.1(3) . .
O C3 C2 119.1(3) . .
O C3 C4 121.7(3) . .
C2 C3 C4 119.2(3) . .
C5 C4 C3 117.0(3) . .
C5 C4 C8 122.6(3) . .
C3 C4 C8 120.3(3) . .
C4 C5 C6 124.7(4) . .
C7 C6 C5 117.2(3) . .
C7 C6 C12 122.5(3) . .
C5 C6 C12 120.3(3) . .
C6 C7 C2 120.9(3) . .
C10 C8 C11 107.5(3) . .
C10 C8 C4 111.5(3) . .
C11 C8 C4 112.1(3) . .
C10 C8 C9 109.2(3) . .
C11 C8 C9 107.6(4) . .
C4 C8 C9 108.8(3) . .
C14 C12 C13 109.1(4) . .
C14 C12 C15 106.7(4) . .
C13 C12 C15 109.1(4) . .
C14 C12 C6 110.4(4) . .
C13 C12 C6 109.1(3) . .
C15 C12 C6 112.3(3) . .
C21 C16 C17 122.4(4) . .
C21 C16 N 117.3(3) . .
C17 C16 N 120.3(4) . .
C18 C17 C16 117.0(5) . .
C18 C17 C22 120.7(5) . .
C16 C17 C22 122.2(4) . .
C19 C18 C17 121.7(5) . .
C18 C19 C20 120.1(5) . .
C21 C20 C19 120.9(5) . .
C20 C21 C16 117.9(5) . .
C20 C21 C23 122.3(5) . .
C16 C21 C23 119.9(4) . .

loop_
_geom_bond_atom_site_label_1
_geom_bond_atom_site_label_2
_geom_bond_distance
_geom_bond_site_symmetry_2
Cr O 1.913(3) 2_556
Cr O 1.913(3) .
Cr N 2.100(3) .
Cr N 2.100(3) 2_556
N C16 1.444(5) .
N C1 1.463(5) .
O C3 1.336(4) .
C1 C2 1.492(6) .
C2 C7 1.404(5) .
C2 C3 1.410(5) .
C3 C4 1.417(5) .
C4 C5 1.394(5) .
C4 C8 1.538(5) .
C5 C6 1.397(5) .
C6 C7 1.378(5) .
C6 C12 1.539(5) .
C8 C10 1.533(6) .
C8 C11 1.535(5) .
C8 C9 1.543(5) .
C12 C14 1.529(7) .
C12 C13 1.530(6) .
C12 C15 1.534(6) .
C16 C21 1.396(6) .
C16 C17 1.398(5) .
C17 C18 1.393(7) .
C17 C22 1.508(8) .
C18 C19 1.364(10) .
C19 C20 1.387(9) .
C20 C21 1.382(7) .
C21 C23 1.484(7) .
